data_7239402
loop_
_publ_author_name
'Tsikalas, George K.'
'Lazarou, Penelope'
'Klontzas, Emmanuel'
'Pergantis, Spiros A.'
'Spanopoulos, Ioannis'
'Trikalitis, Pantelis N.'
'Froudakis, George E.'
'Katerinopoulos, Haralambos E.'

_publ_section_title
;
 A &#x201C;turn-on&#x201D;--turning-to-ratiometric sensor for zinc(ii)
 ions in aqueous media
;
_journal_issue 2
_journal_name_full 'RSC Adv.'
_journal_page_first 693
_journal_paper_doi 10.1039/C3RA45796F
_journal_volume 4
_journal_year 2014
_chemical_formula_sum 'C25 H20 N4 O S'
_chemical_formula_weight 424.51
_space_group_IT_number 2
_space_group_name_Hall '-P 1'
_space_group_name_H-M_alt 'P -1'
_symmetry_cell_setting triclinic
_symmetry_space_group_name_H-M 'P -1'
_atom_sites_solution_hydrogens geom
_atom_sites_solution_primary direct
_atom_sites_solution_secondary difmap
_audit_creation_method SHELXL-97
_cell_angle_alpha 93.23(3)
_cell_angle_beta 93.54(3)
_cell_angle_gamma 101.83(3)
_cell_formula_units_Z 2
_cell_length_a 6.2396(12)
_cell_length_b 10.686(2)
_cell_length_c 16.230(3)
_cell_measurement_reflns_used 3290
_cell_measurement_temperature 250(2)
_cell_measurement_theta_max 30.62
_cell_measurement_theta_min 3.15
_cell_volume 1054.5(4)
_computing_cell_refinement 'STOE X-AREA'
_computing_data_collection 'STOE X-AREA'
_computing_data_reduction 'STOE X-RED'
_computing_structure_refinement 'SHELXL-97 (Sheldrick, 2008)'
_computing_structure_solution 'SHELXS-97 (Sheldrick, 2008)'
_diffrn_ambient_temperature 250(2)
_diffrn_measured_fraction_theta_full 0.866
_diffrn_measured_fraction_theta_max 0.866
_diffrn_measurement_device_type 'STOE IPDS 2'
_diffrn_measurement_method 'rotation method'
_diffrn_radiation_monochromator graphite
_diffrn_radiation_source 'fine-focus sealed tube'
_diffrn_radiation_type MoK\a
_diffrn_radiation_wavelength 0.71073
_diffrn_reflns_av_R_equivalents 0.2049
_diffrn_reflns_av_sigmaI/netI 0.2691
_diffrn_reflns_limit_h_max 9
_diffrn_reflns_limit_h_min -8
_diffrn_reflns_limit_k_max 17
_diffrn_reflns_limit_k_min -15
_diffrn_reflns_limit_l_max 25
_diffrn_reflns_limit_l_min -25
_diffrn_reflns_number 15308
_diffrn_reflns_theta_full 34.74
_diffrn_reflns_theta_max 34.74
_diffrn_reflns_theta_min 3.08
_exptl_absorpt_coefficient_mu 0.179
_exptl_absorpt_correction_T_max 0.9903
_exptl_absorpt_correction_T_min 0.8921
_exptl_absorpt_correction_type integration
_exptl_crystal_colour green
_exptl_crystal_density_diffrn 1.337
_exptl_crystal_density_method 'not measured'
_exptl_crystal_description rod
_exptl_crystal_F_000 444
_exptl_crystal_size_max 0.2
_exptl_crystal_size_mid 0.1
_exptl_crystal_size_min 0.1
_refine_diff_density_max 0.532
_refine_diff_density_min -0.696
_refine_diff_density_rms 0.092
_refine_ls_extinction_method none
_refine_ls_goodness_of_fit_ref 0.827
_refine_ls_hydrogen_treatment constr
_refine_ls_matrix_type full
_refine_ls_number_parameters 281
_refine_ls_number_reflns 7861
_refine_ls_number_restraints 0
_refine_ls_restrained_S_all 0.827
_refine_ls_R_factor_all 0.2401
_refine_ls_R_factor_gt 0.0940
_refine_ls_shift/su_max 0.000
_refine_ls_shift/su_mean 0.000
_refine_ls_structure_factor_coef Fsqd
_refine_ls_weighting_details 'calc w=1/[\s^2^(Fo^2^)+(0.0450P)^2^+0.0000P] where P=(Fo^2^+2Fc^2^)/3'
_refine_ls_weighting_scheme calc
_refine_ls_wR_factor_gt 0.1802
_refine_ls_wR_factor_ref 0.2196
_reflns_number_gt 2235
_reflns_number_total 7861
_reflns_threshold_expression >2sigma(I)
_cod_data_source_file c3ra45796f.txt
_cod_data_source_block Ligand
_cod_original_cell_volume 1054.5(3)
_cod_original_sg_symbol_H-M P-1
_cod_database_code 7239402

loop_
_symmetry_equiv_pos_as_xyz
'x, y, z'
'-x, -y, -z'

loop_
_atom_site_label
_atom_site_type_symbol
_atom_site_fract_x
_atom_site_fract_y
_atom_site_fract_z
_atom_site_U_iso_or_equiv
_atom_site_adp_type
_atom_site_occupancy
_atom_site_symmetry_multiplicity
_atom_site_calc_flag
_atom_site_refinement_flags
C1 C 0.0910(8) 0.9095(5) 0.6118(3) 0.0774(15) Uani 1 1 d .
H1 H 0.0948 0.9675 0.6570 0.093 Uiso 1 1 calc R
C2 C 0.2770(9) 0.8804(7) 0.5863(3) 0.111(2) Uani 1 1 d .
H2 H 0.4123 0.9210 0.6123 0.133 Uiso 1 1 calc R
C3 C 0.2656(7) 0.7891(6) 0.5205(3) 0.0903(19) Uani 1 1 d .
H3 H 0.3919 0.7648 0.5037 0.108 Uiso 1 1 calc R
C4 C 0.0663(6) 0.7362(4) 0.48143(19) 0.0401(8) Uani 1 1 d .
C5 C -0.1000(8) 0.8526(5) 0.5705(3) 0.0772(15) Uani 1 1 d .
H5 H -0.2274 0.8755 0.5873 0.093 Uiso 1 1 calc R
C6 C 0.0322(6) 0.6362(4) 0.4075(2) 0.0441(8) Uani 1 1 d .
H6A H -0.0329 0.5531 0.4261 0.053 Uiso 1 1 calc R
H6B H -0.0713 0.6579 0.3664 0.053 Uiso 1 1 calc R
C7 C 0.3332(6) 0.5161(4) 0.3826(2) 0.0450(9) Uani 1 1 d .
H7A H 0.2737 0.4749 0.4303 0.054 Uiso 1 1 calc R
H7B H 0.4898 0.5469 0.3953 0.054 Uiso 1 1 calc R
C8 C 0.2973(6) 0.4172(3) 0.3091(2) 0.0425(9) Uani 1 1 d .
C9 C 0.0951(6) 0.3775(4) 0.2651(3) 0.0542(10) Uani 1 1 d .
H9 H -0.0248 0.4105 0.2801 0.065 Uiso 1 1 calc R
C10 C 0.0738(8) 0.2876(5) 0.1983(3) 0.0687(12) Uani 1 1 d .
H10 H -0.0602 0.2593 0.1677 0.082 Uiso 1 1 calc R
C11 C 0.2519(9) 0.2423(5) 0.1789(3) 0.0743(14) Uani 1 1 d .
H11 H 0.2427 0.1834 0.1337 0.089 Uiso 1 1 calc R
C12 C 0.4431(8) 0.2823(5) 0.2249(4) 0.0803(16) Uani 1 1 d .
H12 H 0.5619 0.2471 0.2112 0.096 Uiso 1 1 calc R
C13 C 0.3263(5) 0.7167(3) 0.31547(19) 0.0354(7) Uani 1 1 d .
C14 C 0.2483(5) 0.8316(3) 0.3057(2) 0.0396(8) Uani 1 1 d .
H14 H 0.1291 0.8453 0.3340 0.047 Uiso 1 1 calc R
C15 C 0.3448(6) 0.9229(4) 0.2556(2) 0.0426(8) Uani 1 1 d .
H15 H 0.2911 0.9975 0.2515 0.051 Uiso 1 1 calc R
C16 C 0.5218(5) 0.9063(3) 0.21040(19) 0.0355(7) Uani 1 1 d .
C17 C 0.5987(5) 0.7922(3) 0.21686(18) 0.0340(7) Uani 1 1 d .
C18 C 0.5004(5) 0.7001(3) 0.26911(19) 0.0361(7) Uani 1 1 d .
H18 H 0.5536 0.6253 0.2729 0.043 Uiso 1 1 calc R
C19 C 0.7736(5) 0.7650(3) 0.16474(18) 0.0354(7) Uani 1 1 d .
C20 C 1.0389(6) 0.7995(4) 0.07734(18) 0.0401(8) Uani 1 1 d .
C21 C 1.0479(5) 0.6725(4) 0.0950(2) 0.0386(8) Uani 1 1 d .
C22 C 1.1985(6) 0.6098(4) 0.0596(2) 0.0490(9) Uani 1 1 d .
H22 H 1.2007 0.5254 0.0701 0.059 Uiso 1 1 calc R
C23 C 1.3449(6) 0.6761(4) 0.0084(2) 0.0542(10) Uani 1 1 d .
H23 H 1.4491 0.6366 -0.0146 0.065 Uiso 1 1 calc R
C24 C 1.3375(6) 0.8027(4) -0.0092(2) 0.0530(10) Uani 1 1 d .
H24 H 1.4351 0.8449 -0.0446 0.064 Uiso 1 1 calc R
C25 C 1.1873(6) 0.8659(4) 0.0252(2) 0.0493(9) Uani 1 1 d .
H25 H 1.1851 0.9501 0.0141 0.059 Uiso 1 1 calc R
N1 N -0.1193(5) 0.7638(4) 0.5058(2) 0.0628(10) Uani 1 1 d .
N2 N 0.2319(5) 0.6261(3) 0.36861(17) 0.0428(7) Uani 1 1 d .
N3 N 0.4731(5) 0.3710(4) 0.2900(2) 0.0660(10) Uani 1 1 d .
N4 N 0.8810(4) 0.8506(3) 0.11902(16) 0.0397(7) Uani 1 1 d .
O1 O 0.6140(4) 1.0027(2) 0.16310(16) 0.0498(7) Uani 1 1 d .
H1A H 0.7350 0.9922 0.1509 0.075 Uiso 1 1 calc R
S1 S 0.84677(16) 0.61605(10) 0.16173(6) 0.0437(3) Uani 1 1 d .

loop_
_atom_site_aniso_label
_atom_site_aniso_U_11
_atom_site_aniso_U_22
_atom_site_aniso_U_33
_atom_site_aniso_U_23
_atom_site_aniso_U_13
_atom_site_aniso_U_12
C1 0.096(4) 0.093(4) 0.048(2) -0.027(2) 0.003(2) 0.040(3)
C2 0.092(4) 0.163(7) 0.071(3) -0.068(4) -0.029(3) 0.045(4)
C3 0.060(3) 0.137(5) 0.074(3) -0.060(3) -0.017(2) 0.043(3)
C4 0.048(2) 0.044(2) 0.0310(15) 0.0035(13) 0.0109(14) 0.0126(18)
C5 0.073(3) 0.089(4) 0.077(3) -0.028(3) 0.015(3) 0.040(3)
C6 0.047(2) 0.043(2) 0.0409(17) 0.0007(15) 0.0127(15) 0.0037(18)
C7 0.059(2) 0.043(2) 0.0345(16) 0.0103(14) 0.0094(15) 0.0119(18)
C8 0.054(2) 0.039(2) 0.0413(17) 0.0109(15) 0.0137(16) 0.0194(19)
C9 0.060(3) 0.051(3) 0.056(2) -0.0072(18) 0.003(2) 0.027(2)
C10 0.084(3) 0.060(3) 0.060(3) -0.011(2) 0.004(2) 0.015(3)
C11 0.089(4) 0.056(3) 0.073(3) -0.022(2) 0.026(3) 0.007(3)
C12 0.073(3) 0.053(3) 0.120(4) -0.023(3) 0.036(3) 0.022(3)
C13 0.043(2) 0.0308(19) 0.0311(14) -0.0031(12) 0.0025(13) 0.0058(16)
C14 0.045(2) 0.038(2) 0.0360(15) -0.0077(14) 0.0079(14) 0.0126(17)
C15 0.056(2) 0.035(2) 0.0401(17) -0.0006(14) 0.0061(16) 0.0168(18)
C16 0.049(2) 0.0229(17) 0.0319(14) -0.0005(12) 0.0019(14) 0.0028(15)
C17 0.0390(19) 0.0317(19) 0.0306(14) -0.0002(12) 0.0020(13) 0.0071(16)
C18 0.043(2) 0.0322(19) 0.0345(15) -0.0010(12) 0.0048(14) 0.0105(16)
C19 0.045(2) 0.0293(18) 0.0322(15) -0.0018(12) 0.0013(14) 0.0092(16)
C20 0.048(2) 0.046(2) 0.0261(14) 0.0062(13) 0.0018(14) 0.0076(17)
C21 0.0345(19) 0.045(2) 0.0355(16) 0.0029(14) 0.0111(14) 0.0034(16)
C22 0.051(2) 0.052(2) 0.0458(19) -0.0051(16) 0.0078(17) 0.0167(19)
C23 0.051(2) 0.072(3) 0.0414(19) -0.0086(18) 0.0098(17) 0.019(2)
C24 0.057(2) 0.070(3) 0.0311(16) 0.0041(17) 0.0104(16) 0.009(2)
C25 0.058(2) 0.050(3) 0.0388(17) 0.0095(16) 0.0071(17) 0.007(2)
N1 0.059(2) 0.074(3) 0.056(2) -0.0171(18) 0.0127(17) 0.0196(19)
N2 0.0581(19) 0.0327(17) 0.0397(14) -0.0020(12) 0.0188(13) 0.0113(15)
N3 0.059(2) 0.061(3) 0.084(3) -0.003(2) 0.0175(19) 0.0235(19)
N4 0.0489(18) 0.0370(18) 0.0337(13) -0.0008(12) 0.0063(12) 0.0105(14)
O1 0.0698(19) 0.0319(14) 0.0503(14) 0.0081(11) 0.0180(13) 0.0111(13)
S1 0.0554(6) 0.0396(5) 0.0392(4) 0.0030(3) 0.0133(4) 0.0139(5)

loop_
_atom_type_symbol
_atom_type_description
_atom_type_scat_dispersion_real
_atom_type_scat_dispersion_imag
_atom_type_scat_source
C C 0.0033 0.0016 'International Tables Vol C Tables 4.2.6.8 and 6.1.1.4'
N N 0.0061 0.0033 'International Tables Vol C Tables 4.2.6.8 and 6.1.1.4'
O O 0.0106 0.0060 'International Tables Vol C Tables 4.2.6.8 and 6.1.1.4'
S S 0.1246 0.1234 'International Tables Vol C Tables 4.2.6.8 and 6.1.1.4'
H H 0.0000 0.0000 'International Tables Vol C Tables 4.2.6.8 and 6.1.1.4'

loop_
_geom_angle_atom_site_label_1
_geom_angle_atom_site_label_2
_geom_angle_atom_site_label_3
_geom_angle
C5 C1 C2 118.4(4)
C5 C1 H1 120.8
C2 C1 H1 120.8
C1 C2 C3 119.5(5)
C1 C2 H2 120.2
C3 C2 H2 120.2
C4 C3 C2 118.6(4)
C4 C3 H3 120.7
C2 C3 H3 120.7
N1 C4 C3 122.6(3)
N1 C4 C6 113.7(3)
C3 C4 C6 123.7(3)
C1 C5 N1 124.2(4)
C1 C5 H5 117.9
N1 C5 H5 117.9
N2 C6 C4 114.2(3)
N2 C6 H6A 108.7
C4 C6 H6A 108.7
N2 C6 H6B 108.7
C4 C6 H6B 108.7
H6A C6 H6B 107.6
N2 C7 C8 113.7(3)
N2 C7 H7A 108.8
C8 C7 H7A 108.8
N2 C7 H7B 108.8
C8 C7 H7B 108.8
H7A C7 H7B 107.7
N3 C8 C9 122.2(3)
N3 C8 C7 115.8(3)
C9 C8 C7 122.0(3)
C8 C9 C10 119.1(4)
C8 C9 H9 120.4
C10 C9 H9 120.4
C11 C10 C9 118.3(4)
C11 C10 H10 120.8
C9 C10 H10 120.8
C12 C11 C10 120.0(4)
C12 C11 H11 120.0
C10 C11 H11 120.0
C11 C12 N3 123.9(4)
C11 C12 H12 118.1
N3 C12 H12 118.1
C18 C13 N2 122.3(3)
C18 C13 C14 116.3(3)
N2 C13 C14 121.4(3)
C15 C14 C13 121.7(3)
C15 C14 H14 119.2
C13 C14 H14 119.2
C14 C15 C16 121.6(3)
C14 C15 H15 119.2
C16 C15 H15 119.2
O1 C16 C15 118.6(3)
O1 C16 C17 123.3(3)
C15 C16 C17 118.2(3)
C18 C17 C16 119.8(3)
C18 C17 C19 119.9(3)
C16 C17 C19 120.2(3)
C13 C18 C17 122.5(3)
C13 C18 H18 118.8
C17 C18 H18 118.8
N4 C19 C17 122.4(3)
N4 C19 S1 116.5(2)
C17 C19 S1 121.1(3)
C25 C20 N4 125.5(3)
C25 C20 C21 120.0(3)
N4 C20 C21 114.5(3)
C22 C21 C20 121.1(3)
C22 C21 S1 129.3(3)
C20 C21 S1 109.6(2)
C23 C22 C21 118.5(4)
C23 C22 H22 120.7
C21 C22 H22 120.7
C22 C23 C24 120.6(4)
C22 C23 H23 119.7
C24 C23 H23 119.7
C25 C24 C23 121.4(4)
C25 C24 H24 119.3
C23 C24 H24 119.3
C24 C25 C20 118.3(4)
C24 C25 H25 120.9
C20 C25 H25 120.9
C4 N1 C5 116.5(4)
C13 N2 C6 121.4(3)
C13 N2 C7 118.9(3)
C6 N2 C7 119.6(3)
C8 N3 C12 116.4(4)
C19 N4 C20 110.2(3)
C16 O1 H1A 109.5
C19 S1 C21 89.22(17)

loop_
_geom_bond_atom_site_label_1
_geom_bond_atom_site_label_2
_geom_bond_distance
C1 C5 1.340(6)
C1 C2 1.345(6)
C1 H1 0.9300
C2 C3 1.394(6)
C2 H2 0.9300
C3 C4 1.357(5)
C3 H3 0.9300
C4 N1 1.330(4)
C4 C6 1.536(5)
C5 N1 1.358(6)
C5 H5 0.9300
C6 N2 1.452(4)
C6 H6A 0.9700
C6 H6B 0.9700
C7 N2 1.466(4)
C7 C8 1.522(5)
C7 H7A 0.9700
C7 H7B 0.9700
C8 N3 1.338(4)
C8 C9 1.384(5)
C9 C10 1.389(6)
C9 H9 0.9300
C10 C11 1.347(6)
C10 H10 0.9300
C11 C12 1.345(6)
C11 H11 0.9300
C12 N3 1.356(6)
C12 H12 0.9300
C13 C18 1.394(4)
C13 N2 1.397(4)
C13 C14 1.424(5)
C14 C15 1.373(5)
C14 H14 0.9300
C15 C16 1.397(4)
C15 H15 0.9300
C16 O1 1.371(4)
C16 C17 1.406(4)
C17 C18 1.405(4)
C17 C19 1.486(4)
C18 H18 0.9300
C19 N4 1.313(4)
C19 S1 1.742(3)
C20 C25 1.404(5)
C20 N4 1.410(4)
C20 C21 1.415(5)
C21 C22 1.393(5)
C21 S1 1.745(3)
C22 C23 1.386(5)
C22 H22 0.9300
C23 C24 1.407(6)
C23 H23 0.9300
C24 C25 1.389(5)
C24 H24 0.9300
C25 H25 0.9300
O1 H1A 0.8200

loop_
_geom_torsion_atom_site_label_1
_geom_torsion_atom_site_label_2
_geom_torsion_atom_site_label_3
_geom_torsion_atom_site_label_4
_geom_torsion
C5 C1 C2 C3 -2.6(10)
C1 C2 C3 C4 3.1(10)
C2 C3 C4 N1 -3.1(8)
C2 C3 C4 C6 179.1(5)
C2 C1 C5 N1 2.3(9)
N1 C4 C6 N2 166.9(3)
C3 C4 C6 N2 -15.2(6)
N2 C7 C8 N3 136.4(3)
N2 C7 C8 C9 -43.8(5)
N3 C8 C9 C10 -0.7(6)
C7 C8 C9 C10 179.5(4)
C8 C9 C10 C11 0.0(7)
C9 C10 C11 C12 1.3(8)
C10 C11 C12 N3 -2.3(8)
C18 C13 C14 C15 -2.2(5)
N2 C13 C14 C15 177.9(3)
C13 C14 C15 C16 1.2(5)
C14 C15 C16 O1 -178.4(3)
C14 C15 C16 C17 0.6(5)
O1 C16 C17 C18 177.6(3)
C15 C16 C17 C18 -1.4(5)
O1 C16 C17 C19 -6.2(5)
C15 C16 C17 C19 174.8(3)
N2 C13 C18 C17 -178.7(3)
C14 C13 C18 C17 1.4(5)
C16 C17 C18 C13 0.3(5)
C19 C17 C18 C13 -175.9(3)
C18 C17 C19 N4 -175.3(3)
C16 C17 C19 N4 8.5(5)
C18 C17 C19 S1 4.5(4)
C16 C17 C19 S1 -171.7(2)
C25 C20 C21 C22 -1.8(5)
N4 C20 C21 C22 -178.8(3)
C25 C20 C21 S1 179.4(3)
N4 C20 C21 S1 2.4(4)
C20 C21 C22 C23 1.9(5)
S1 C21 C22 C23 -179.5(3)
C21 C22 C23 C24 -1.7(6)
C22 C23 C24 C25 1.3(6)
C23 C24 C25 C20 -1.1(5)
N4 C20 C25 C24 178.0(3)
C21 C20 C25 C24 1.4(5)
C3 C4 N1 C5 2.6(7)
C6 C4 N1 C5 -179.4(4)
C1 C5 N1 C4 -2.2(8)
C18 C13 N2 C6 -171.3(3)
C14 C13 N2 C6 8.5(5)
C18 C13 N2 C7 6.3(5)
C14 C13 N2 C7 -173.8(3)
C4 C6 N2 C13 -77.3(4)
C4 C6 N2 C7 105.1(4)
C8 C7 N2 C13 -72.8(4)
C8 C7 N2 C6 104.8(3)
C9 C8 N3 C12 -0.1(6)
C7 C8 N3 C12 179.7(4)
C11 C12 N3 C8 1.6(8)
C17 C19 N4 C20 179.1(3)
S1 C19 N4 C20 -0.7(3)
C25 C20 N4 C19 -177.9(3)
C21 C20 N4 C19 -1.1(4)
N4 C19 S1 C21 1.8(3)
C17 C19 S1 C21 -178.1(3)
C22 C21 S1 C19 179.1(4)
C20 C21 S1 C19 -2.2(3)
